data_7228567
loop_
_publ_author_name
'Carreras, Lucas'
'Rovira, Laura'
'Vaquero, M\'onica'
'Mon, Ignasi'
'Martin, Eddy'
'Benet-Buchholz, Jordi'
'Vidal-Ferran, Anton'

_publ_section_title
;
 Syntheses, characterisation and solid-state study of alkali and ammonium
 BArF salts
;
_journal_issue 52
_journal_name_full 'RSC Adv.'
_journal_page_first 32833
_journal_paper_doi 10.1039/C7RA05928K
_journal_volume 7
_journal_year 2017
_chemical_absolute_configuration syn
_chemical_formula_sum 'C48 H32 B F24 N'
_chemical_formula_weight 1089.55
_space_group_IT_number 1
_space_group_name_Hall 'P 1'
_symmetry_cell_setting triclinic
_symmetry_space_group_name_Hall 'P 1'
_symmetry_space_group_name_H-M 'P 1'
_atom_sites_solution_hydrogens geom
_audit_creation_method SHELXL-2014/7
_audit_update_record
;
2017-04-25 deposited with the CCDC.
2017-06-21 downloaded from the CCDC.
;
_cell_angle_alpha 109.792(5)
_cell_angle_beta 100.616(4)
_cell_angle_gamma 105.928(4)
_cell_formula_units_Z 1
_cell_length_a 11.0125(5)
_cell_length_b 11.2448(6)
_cell_length_c 11.4104(7)
_cell_measurement_reflns_used 21573
_cell_measurement_temperature 100(2)
_cell_measurement_theta_max 30.037
_cell_measurement_theta_min 2.020
_cell_volume 1217.02(13)
_computing_cell_refinement 'CrysAlisPro 1.171.38.37f (Rigaku OD, 2015)'
_computing_data_collection 'CrystalClear-SM Expert 2.1 b29. Rigaku 2013'
_computing_data_reduction 'CrysAlisPro 1.171.38.37f (Rigaku OD, 2015)'
_computing_molecular_graphics
;
 SHELXle: C.B. Huebschle, G.M. Sheldrick & B. Dittrich
 J.Appl.Cryst. (2011) 44, 1281-1284.
;
_computing_publication_material 'XCIF, SHELXL-2014/7 (Sheldrick, 2014)'
_computing_structure_refinement 'SHELXL-2014/7 (Sheldrick, 2014)'
_computing_structure_solution 'SHELXS-97 (Sheldrick 2008)'
_diffrn_ambient_temperature 100(2)
_diffrn_detector_area_resol_mean 5.8140
_diffrn_detector_type 'PILATUS 200K'
_diffrn_measured_fraction_theta_full 0.987
_diffrn_measured_fraction_theta_max 0.851
_diffrn_measurement_device_type '1/4chi goniometer'
_diffrn_measurement_method
;
 Fullsphere data collection, phi and omega scans
;
_diffrn_measurement_specimen_support 'magnetic support with MicroMount'
_diffrn_radiation_monochromator 'Confocal Max Flux optic'
_diffrn_radiation_type MoK\a
_diffrn_radiation_wavelength 0.7107
_diffrn_reflns_av_R_equivalents 0.1128
_diffrn_reflns_av_unetI/netI 0.0944
_diffrn_reflns_Laue_measured_fraction_full 0.987
_diffrn_reflns_Laue_measured_fraction_max 0.851
_diffrn_reflns_limit_h_max 14
_diffrn_reflns_limit_h_min -15
_diffrn_reflns_limit_k_max 14
_diffrn_reflns_limit_k_min -15
_diffrn_reflns_limit_l_max 14
_diffrn_reflns_limit_l_min -15
_diffrn_reflns_number 21568
_diffrn_reflns_point_group_measured_fraction_full 0.943
_diffrn_reflns_point_group_measured_fraction_max 0.766
_diffrn_reflns_theta_full 25.242
_diffrn_reflns_theta_max 30.037
_diffrn_reflns_theta_min 2.020
_diffrn_source 'Microfocus rotating anode X-ray tube'
_diffrn_source_current 24
_diffrn_source_power 50
_diffrn_source_size '0.2 mm x 0.2 mm fine focus'
_diffrn_source_type 'Rigaku MicroMax-007HF'
_exptl_absorpt_coefficient_mu 0.151
_exptl_absorpt_correction_T_max 0.985
_exptl_absorpt_correction_T_min 0.758
_exptl_absorpt_correction_type multi-scan
_exptl_absorpt_process_details
; 
 CrystalClear-SM Expert 2.1 b29 (Rigaku, 2013)
;
_exptl_crystal_colour colorless
_exptl_crystal_density_diffrn 1.487
_exptl_crystal_description block
_exptl_crystal_F_000 548
_exptl_crystal_size_max 0.30
_exptl_crystal_size_mid 0.20
_exptl_crystal_size_min 0.05
_refine_diff_density_max 0.550
_refine_diff_density_min -0.448
_refine_diff_density_rms 0.085
_refine_ls_abs_structure_details
;
 Classical Flack method preferred over Parsons because s.u. lower.
;
_refine_ls_abs_structure_Flack 0.1(7)
_refine_ls_extinction_method none
_refine_ls_goodness_of_fit_ref 1.030
_refine_ls_hydrogen_treatment constr
_refine_ls_matrix_type full
_refine_ls_number_parameters 846
_refine_ls_number_reflns 10916
_refine_ls_number_restraints 605
_refine_ls_restrained_S_all 1.094
_refine_ls_R_factor_all 0.0818
_refine_ls_R_factor_gt 0.0739
_refine_ls_shift/su_max 0.008
_refine_ls_shift/su_mean 0.000
_refine_ls_structure_factor_coef Fsqd
_refine_ls_weighting_details 'w=1/[\s^2^(Fo^2^)+(0.1317P)^2^] where P=(Fo^2^+2Fc^2^)/3'
_refine_ls_weighting_scheme calc
_refine_ls_wR_factor_gt 0.1906
_refine_ls_wR_factor_ref 0.1945
_reflns_Friedel_coverage 0.801
_reflns_Friedel_fraction_full 0.899
_reflns_Friedel_fraction_max 0.682
_reflns_number_gt 8737
_reflns_number_total 10916
_reflns_threshold_expression 'I > 2\s(I)'
_cod_data_source_file c7ra05928k2.cif
_cod_data_source_block JL2_twin1_hklf4
_cod_depositor_comments
;
The following automatic conversions were performed:

'_symmetry_cell_setting' value 'Triclinic' changed to 'triclinic'
according to
/home/data/users/saulius/crontab/automatic-downloads/rss-feeds/RSC/lib/dictionaries/cif_core.dic
dictionary named 'cif_core.dic' version 2.4.2 from 2011-04-26.

'_exptl_absorpt_correction_type' value 'Multi-scan' changed to
'multi-scan' according to
/home/data/users/saulius/crontab/automatic-downloads/rss-feeds/RSC/lib/dictionaries/cif_core.dic
dictionary named 'cif_core.dic' version 2.4.2 from 2011-04-26.

Automatic conversion script
Id: cif_fix_values 4973 2017-02-22 13:04:09Z antanas 
;
_cod_original_cell_volume 1217.02(12)
_cod_original_sg_symbol_H-M P1
_cod_database_code 7228567
_shelx_shelxl_version_number 2014/7
_shelx_space_group_comment
;
The symmetry employed for this shelxl refinement is uniquely defined
by the following loop, which should always be used as a source of
symmetry information in preference to the above space-group names.
They are only intended as comments.
;
_shelx_estimated_absorpt_t_min 0.978
_shelx_estimated_absorpt_t_max 0.985

loop_
_space_group_symop_operation_xyz
'x, y, z'

loop_
_atom_site_label
_atom_site_type_symbol
_atom_site_fract_x
_atom_site_fract_y
_atom_site_fract_z
_atom_site_U_iso_or_equiv
_atom_site_adp_type
_atom_site_occupancy
_atom_site_site_symmetry_order
_atom_site_calc_flag
_atom_site_refinement_flags_posn
_atom_site_refinement_flags_adp
_atom_site_refinement_flags_occupancy
_atom_site_disorder_assembly
_atom_site_disorder_group
B1 B 0.3659(4) 0.2334(5) 0.8780(4) 0.0145(8) Uani 1 1 d . . . . .
C1 C 0.3763(4) 0.3842(4) 0.9737(4) 0.0162(8) Uani 1 1 d . . . . .
C2 C 0.4936(4) 0.4651(5) 1.0799(4) 0.0206(9) Uani 1 1 d . . . . .
H2 H 0.5602 0.4282 1.0940 0.025 Uiso 1 1 calc R U . . .
C3 C 0.5149(5) 0.5955(5) 1.1638(5) 0.0258(10) Uani 1 1 d . . . . .
C4 C 0.4204(5) 0.6535(5) 1.1489(5) 0.0250(9) Uani 1 1 d . . . . .
H4 H 0.4353 0.7435 1.2066 0.030 Uiso 1 1 calc R U . . .
C5 C 0.3036(5) 0.5758(4) 1.0472(4) 0.0211(9) Uani 1 1 d . . . . .
C6 C 0.2819(4) 0.4440(4) 0.9613(4) 0.0186(8) Uani 1 1 d . . . . .
H6 H 0.2005 0.3937 0.8923 0.022 Uiso 1 1 calc R U . . .
C7 C 0.6453(6) 0.6732(6) 1.2713(6) 0.0460(16) Uani 1 1 d . . . . .
C8 C 0.1986(5) 0.6339(4) 1.0254(4) 0.0284(10) Uani 1 1 d D . . . .
C9 C 0.2151(4) 0.1440(4) 0.7765(4) 0.0172(8) Uani 1 1 d . . . . .
C10 C 0.1668(4) 0.1830(4) 0.6775(4) 0.0184(8) Uani 1 1 d . . . . .
H10 H 0.2240 0.2581 0.6692 0.022 Uiso 1 1 calc R U . . .
C11 C 0.0391(4) 0.1153(5) 0.5922(4) 0.0196(8) Uani 1 1 d . . . . .
C12 C -0.0470(4) 0.0035(4) 0.5982(4) 0.0177(8) Uani 1 1 d . . . . .
H12 H -0.1347 -0.0428 0.5395 0.021 Uiso 1 1 calc R U . . .
C13 C -0.0011(4) -0.0392(4) 0.6933(4) 0.0164(8) Uani 1 1 d . . . . .
C14 C 0.1274(4) 0.0310(4) 0.7804(4) 0.0158(8) Uani 1 1 d . . . . .
H14 H 0.1560 0.0002 0.8446 0.019 Uiso 1 1 calc R U . . .
C15 C -0.0090(4) 0.1644(5) 0.4916(5) 0.0314(11) Uani 1 1 d D . . . .
C16 C -0.0905(4) -0.1613(5) 0.7002(4) 0.0203(9) Uani 1 1 d . . . . .
C17 C 0.4059(4) 0.1596(4) 0.9726(4) 0.0176(8) Uani 1 1 d . . . . .
C18 C 0.3517(5) 0.1682(4) 1.0761(4) 0.0204(8) Uani 1 1 d . . . . .
H18 H 0.2942 0.2176 1.0891 0.024 Uiso 1 1 calc R U . . .
C19 C 0.3789(5) 0.1072(5) 1.1605(4) 0.0251(10) Uani 1 1 d . . . . .
C20 C 0.4648(5) 0.0369(5) 1.1470(4) 0.0232(9) Uani 1 1 d . . . . .
H20 H 0.4851 -0.0034 1.2052 0.028 Uiso 1 1 calc R U . . .
C21 C 0.5200(4) 0.0275(5) 1.0464(5) 0.0238(9) Uani 1 1 d . . . . .
C22 C 0.4918(4) 0.0873(4) 0.9620(4) 0.0186(8) Uani 1 1 d . . . . .
H22 H 0.5322 0.0791 0.8944 0.022 Uiso 1 1 calc R U . . .
C23 C 0.3164(6) 0.1229(6) 1.2686(5) 0.0454(16) Uani 1 1 d D . . . .
C24 C 0.6116(5) -0.0507(5) 1.0316(5) 0.0282(10) Uani 1 1 d . . . . .
C25 C 0.4652(4) 0.2463(4) 0.7884(4) 0.0161(8) Uani 1 1 d . . . . .
C26 C 0.4666(4) 0.1287(4) 0.6938(4) 0.0178(8) Uani 1 1 d . . . . .
H26 H 0.4080 0.0426 0.6811 0.021 Uiso 1 1 calc R U . . .
C27 C 0.5520(4) 0.1351(4) 0.6177(4) 0.0181(8) Uani 1 1 d . . . . .
C28 C 0.6361(5) 0.2579(5) 0.6303(4) 0.0228(9) Uani 1 1 d . . . . .
H28 H 0.6946 0.2620 0.5788 0.027 Uiso 1 1 calc R U . . .
C29 C 0.6329(5) 0.3754(5) 0.7205(4) 0.0227(9) Uani 1 1 d . . . . .
C30 C 0.5496(4) 0.3701(4) 0.7986(4) 0.0185(8) Uani 1 1 d . . . . .
H30 H 0.5502 0.4523 0.8601 0.022 Uiso 1 1 calc R U . . .
C31 C 0.5589(5) 0.0071(5) 0.5275(4) 0.0220(9) Uani 1 1 d . . . . .
C32 C 0.7213(5) 0.5089(5) 0.7320(5) 0.0368(13) Uani 1 1 d D . . . .
F1 F 0.6597(5) 0.6226(6) 1.3600(4) 0.0773(15) Uani 1 1 d . U . . .
F2 F 0.7504(4) 0.6619(4) 1.2266(4) 0.0564(11) Uani 1 1 d . U . . .
F3 F 0.6726(4) 0.8028(4) 1.3261(5) 0.0761(16) Uani 1 1 d . U . . .
F4 F 0.2230(17) 0.7477(10) 1.1352(9) 0.031(3) Uani 0.45 1 d D U P A 1
F5 F 0.0777(14) 0.5518(16) 1.0066(14) 0.037(3) Uani 0.45 1 d D U P A 1
F6 F 0.1990(14) 0.6739(12) 0.9300(10) 0.041(3) Uani 0.45 1 d D U P A 1
F4' F 0.2314(18) 0.7648(10) 1.1042(12) 0.047(4) Uani 0.45 1 d D U P A 2
F5' F 0.1605(13) 0.6231(13) 0.9023(8) 0.041(3) Uani 0.45 1 d D U P A 2
F6' F 0.0870(14) 0.5657(17) 1.0434(13) 0.030(3) Uani 0.45 1 d D U P A 2
F4" F 0.241(3) 0.746(2) 1.002(3) 0.040(6) Uani 0.1 1 d D U P A 3
F5" F 0.093(2) 0.548(2) 0.914(2) 0.043(6) Uani 0.1 1 d D U P A 3
F6" F 0.142(3) 0.666(4) 1.120(2) 0.055(7) Uani 0.1 1 d D U P A 3
F7 F -0.0490(4) -0.1763(4) 0.8083(4) 0.0622(13) Uani 1 1 d . U . . .
F8 F -0.1010(4) -0.2760(3) 0.6034(4) 0.0535(11) Uani 1 1 d . U . . .
F9 F -0.2118(4) -0.1642(4) 0.6905(5) 0.0547(11) Uani 1 1 d . U . . .
F10 F 0.0867(11) 0.2271(12) 0.4560(14) 0.035(3) Uani 0.5 1 d D U P B 1
F11 F -0.1070(8) 0.0757(8) 0.3897(8) 0.052(3) Uani 0.5 1 d D U P B 1
F12 F -0.0583(9) 0.2645(9) 0.5501(8) 0.0446(19) Uani 0.5 1 d D U P B 1
F10' F 0.0846(12) 0.2625(11) 0.4839(16) 0.042(3) Uani 0.5 1 d D U P B 2
F11' F -0.0433(13) 0.0581(10) 0.3687(8) 0.076(3) Uani 0.5 1 d D U P B 2
F12' F -0.1128(9) 0.1918(15) 0.4943(12) 0.073(3) Uani 0.5 1 d D U P B 2
F13 F 0.3261(14) 0.0344(8) 1.3200(13) 0.0324(17) Uani 0.5 1 d D U P C 1
F14 F 0.2041(9) 0.1283(13) 1.2449(9) 0.066(3) Uani 0.5 1 d D U P C 1
F15 F 0.4033(10) 0.2484(7) 1.3724(9) 0.069(3) Uani 0.5 1 d D U P C 1
F13' F 0.3446(14) 0.0657(9) 1.3469(13) 0.0324(17) Uani 0.5 1 d D U P C 2
F14' F 0.1744(7) 0.0518(9) 1.2075(8) 0.044(2) Uani 0.5 1 d D U P C 2
F15' F 0.3210(10) 0.2455(6) 1.3368(8) 0.056(2) Uani 0.5 1 d D U P C 2
F16 F 0.6665(4) -0.0465(4) 0.9364(4) 0.0542(11) Uani 1 1 d . U . . .
F17 F 0.5487(4) -0.1821(4) 0.9986(4) 0.0501(9) Uani 1 1 d . U . . .
F18 F 0.7106(4) -0.0054(5) 1.1394(4) 0.0728(15) Uani 1 1 d . U . . .
F19 F 0.4403(3) -0.0942(3) 0.4683(3) 0.0348(7) Uani 1 1 d . U . . .
F20 F 0.6369(3) -0.0391(3) 0.5900(3) 0.0382(7) Uani 1 1 d . U . . .
F21 F 0.6065(3) 0.0227(3) 0.4307(3) 0.0342(7) Uani 1 1 d . U . . .
F22 F 0.8440(9) 0.5229(15) 0.7396(12) 0.047(3) Uani 0.55 1 d D U P D 1
F23 F 0.6718(9) 0.5243(8) 0.6174(7) 0.0353(18) Uani 0.55 1 d D U P D 1
F24 F 0.7128(8) 0.6155(7) 0.8234(7) 0.0448(19) Uani 0.55 1 d D U P D 1
F22' F 0.6717(13) 0.5641(12) 0.6649(12) 0.062(4) Uani 0.45 1 d D U P D 2
F23' F 0.7755(12) 0.5992(11) 0.8615(8) 0.076(4) Uani 0.45 1 d D U P D 2
F24' F 0.8323(11) 0.4965(17) 0.7008(12) 0.034(3) Uani 0.45 1 d D U P D 2
N1A N -0.0457(4) 0.5706(4) 0.3609(4) 0.0223(8) Uani 1 1 d . . . . .
H1A1 H -0.0503 0.6113 0.4430 0.027 Uiso 1 1 calc R U . . .
H1A2 H -0.1078 0.5816 0.3050 0.027 Uiso 1 1 calc R U . . .
C1A C 0.0987(6) 0.7872(6) 0.3718(6) 0.0342(11) Uani 1 1 d . . . . .
H1A3 H 0.1838 0.8359 0.3647 0.051 Uiso 1 1 calc R U . . .
H1A4 H 0.0913 0.8365 0.4577 0.051 Uiso 1 1 calc R U . . .
H1A5 H 0.0260 0.7806 0.3030 0.051 Uiso 1 1 calc R U . . .
C2A C 0.0912(4) 0.6453(5) 0.3566(4) 0.0221(9) Uani 1 1 d D . . . .
H2A H 0.0999 0.5965 0.2691 0.027 Uiso 1 1 calc R U . E 1
C3A C 0.196(4) 0.644(5) 0.4605(13) 0.0258(14) Uani 0.7 1 d D U P F 1
C4A C 0.2812(16) 0.5807(16) 0.4167(10) 0.029(3) Uani 0.7 1 d D U P F 1
H4A H 0.2680 0.5386 0.3254 0.034 Uiso 0.7 1 calc R U P F 1
C5A C 0.3854(14) 0.5786(17) 0.5044(13) 0.040(3) Uani 0.7 1 d D U P F 1
H5A H 0.4438 0.5364 0.4731 0.048 Uiso 0.7 1 calc R U P F 1
C6A C 0.4040(17) 0.637(2) 0.6362(13) 0.047(4) Uani 0.7 1 d D U P F 1
H6A H 0.4736 0.6328 0.6957 0.056 Uiso 0.7 1 calc R U P F 1
C7A C 0.3213(19) 0.7036(18) 0.6841(12) 0.042(3) Uani 0.7 1 d D U P F 1
H7A H 0.3351 0.7456 0.7755 0.050 Uiso 0.7 1 calc R U P F 1
C8A C 0.219(2) 0.707(3) 0.5950(15) 0.033(3) Uani 0.7 1 d D U P F 1
H8A H 0.1629 0.7531 0.6263 0.039 Uiso 0.7 1 calc R U P F 1
C3A' C 0.200(10) 0.640(12) 0.455(3) 0.0258(14) Uani 0.3 1 d D U P F 2
C4A' C 0.279(4) 0.562(4) 0.432(2) 0.029(6) Uani 0.3 1 d D U P F 2
H4A' H 0.2668 0.5028 0.3450 0.035 Uiso 0.3 1 calc R U P F 2
C5A' C 0.374(3) 0.569(3) 0.535(2) 0.034(6) Uani 0.3 1 d D U P F 2
H5A' H 0.4235 0.5112 0.5193 0.041 Uiso 0.3 1 calc R U P F 2
C6A' C 0.396(3) 0.659(4) 0.660(2) 0.028(5) Uani 0.3 1 d D U P F 2
H6A' H 0.4696 0.6740 0.7288 0.034 Uiso 0.3 1 calc R U P F 2
C7A' C 0.311(3) 0.730(4) 0.688(2) 0.029(5) Uani 0.3 1 d D U P F 2
H7A' H 0.3188 0.7838 0.7753 0.035 Uiso 0.3 1 calc R U P F 2
C8A' C 0.213(4) 0.720(5) 0.583(3) 0.024(5) Uani 0.3 1 d D U P F 2
H8A' H 0.1552 0.7675 0.6004 0.029 Uiso 0.3 1 calc R U P F 2
C9A C -0.2171(5) 0.3665(5) 0.3489(5) 0.0273(10) Uani 1 1 d . . . . .
H9A1 H -0.2342 0.2744 0.3439 0.041 Uiso 1 1 calc R U . . .
H9A2 H -0.2878 0.3651 0.2816 0.041 Uiso 1 1 calc R U . . .
H9A3 H -0.2148 0.4262 0.4355 0.041 Uiso 1 1 calc R U . . .
C10A C -0.0826(5) 0.4196(4) 0.3263(4) 0.0218(9) Uani 1 1 d . . . . .
H10A H -0.0139 0.4067 0.3864 0.026 Uiso 1 1 calc R U . . .
C11A C -0.0849(4) 0.3463(5) 0.1862(4) 0.0200(8) Uani 1 1 d . . . . .
C12A C -0.0062(5) 0.2696(5) 0.1624(5) 0.0252(10) Uani 1 1 d . . . . .
H12A H 0.0499 0.2649 0.2332 0.030 Uiso 1 1 calc R U . . .
C13A C -0.0089(5) 0.1994(6) 0.0350(5) 0.0299(11) Uani 1 1 d . . . . .
H13A H 0.0444 0.1457 0.0188 0.036 Uiso 1 1 calc R U . . .
C14A C -0.0895(5) 0.2079(5) -0.0685(5) 0.0276(10) Uani 1 1 d . . . . .
H14A H -0.0903 0.1613 -0.1556 0.033 Uiso 1 1 calc R U . . .
C15A C -0.1682(5) 0.2841(5) -0.0444(5) 0.0288(10) Uani 1 1 d . . . . .
H15A H -0.2248 0.2882 -0.1155 0.035 Uiso 1 1 calc R U . . .
C16A C -0.1658(5) 0.3552(5) 0.0828(4) 0.0230(9) Uani 1 1 d . . . . .
H16A H -0.2188 0.4093 0.0990 0.028 Uiso 1 1 calc R U . . .

loop_
_atom_site_aniso_label
_atom_site_aniso_U_11
_atom_site_aniso_U_22
_atom_site_aniso_U_33
_atom_site_aniso_U_23
_atom_site_aniso_U_13
_atom_site_aniso_U_12
B1 0.013(2) 0.014(2) 0.0147(19) 0.0060(16) 0.0057(16) 0.0000(17)
C1 0.017(2) 0.0165(19) 0.0145(18) 0.0053(15) 0.0096(15) 0.0039(16)
C2 0.019(2) 0.020(2) 0.0169(19) 0.0034(16) 0.0037(16) 0.0053(17)
C3 0.030(3) 0.021(2) 0.021(2) 0.0040(17) 0.0058(18) 0.009(2)
C4 0.032(3) 0.022(2) 0.022(2) 0.0062(17) 0.0114(18) 0.011(2)
C5 0.026(2) 0.018(2) 0.025(2) 0.0108(17) 0.0140(18) 0.0090(18)
C6 0.0157(19) 0.018(2) 0.019(2) 0.0062(16) 0.0067(16) 0.0026(17)
C7 0.048(4) 0.031(3) 0.029(3) -0.010(2) -0.012(2) 0.014(3)
C8 0.029(3) 0.025(2) 0.035(3) 0.010(2) 0.017(2) 0.014(2)
C9 0.019(2) 0.0177(19) 0.0151(18) 0.0036(15) 0.0108(15) 0.0078(16)
C10 0.016(2) 0.020(2) 0.019(2) 0.0113(16) 0.0084(15) 0.0016(16)
C11 0.020(2) 0.024(2) 0.0147(19) 0.0073(16) 0.0068(16) 0.0076(18)
C12 0.018(2) 0.019(2) 0.0138(18) 0.0042(15) 0.0071(15) 0.0048(16)
C13 0.020(2) 0.0154(19) 0.0139(18) 0.0027(15) 0.0092(16) 0.0077(17)
C14 0.0176(19) 0.019(2) 0.0101(17) 0.0038(15) 0.0074(15) 0.0057(16)
C15 0.020(2) 0.049(3) 0.028(2) 0.026(2) 0.0020(19) 0.007(2)
C16 0.016(2) 0.020(2) 0.019(2) 0.0034(16) 0.0083(17) 0.0019(17)
C17 0.016(2) 0.0171(19) 0.0132(18) 0.0043(15) 0.0018(15) 0.0013(16)
C18 0.024(2) 0.018(2) 0.018(2) 0.0071(16) 0.0080(16) 0.0068(17)
C19 0.032(3) 0.024(2) 0.018(2) 0.0086(17) 0.0084(18) 0.009(2)
C20 0.028(2) 0.020(2) 0.018(2) 0.0096(16) 0.0034(17) 0.0039(18)
C21 0.018(2) 0.019(2) 0.029(2) 0.0086(18) 0.0045(18) 0.0031(18)
C22 0.018(2) 0.0165(19) 0.0187(19) 0.0054(15) 0.0088(16) 0.0028(17)
C23 0.082(5) 0.048(3) 0.035(3) 0.028(3) 0.038(3) 0.040(4)
C24 0.032(3) 0.026(2) 0.031(2) 0.016(2) 0.010(2) 0.011(2)
C25 0.0159(19) 0.020(2) 0.0112(17) 0.0063(15) 0.0045(14) 0.0057(16)
C26 0.0160(19) 0.0176(19) 0.0154(19) 0.0051(15) 0.0040(15) 0.0023(16)
C27 0.018(2) 0.023(2) 0.0138(18) 0.0068(16) 0.0048(15) 0.0080(17)
C28 0.022(2) 0.027(2) 0.023(2) 0.0112(18) 0.0132(18) 0.0088(19)
C29 0.021(2) 0.023(2) 0.025(2) 0.0130(18) 0.0112(18) 0.0038(18)
C30 0.021(2) 0.0170(19) 0.0172(19) 0.0055(16) 0.0103(16) 0.0062(17)
C31 0.026(2) 0.026(2) 0.0163(19) 0.0067(17) 0.0083(17) 0.0141(19)
C32 0.041(3) 0.024(3) 0.047(3) 0.015(2) 0.030(3) 0.004(2)
F1 0.074(3) 0.088(4) 0.044(2) 0.023(2) -0.014(2) 0.018(3)
F2 0.0311(17) 0.049(2) 0.058(2) -0.0050(18) -0.0062(15) 0.0171(16)
F3 0.049(2) 0.036(2) 0.084(3) -0.0226(19) -0.028(2) 0.0199(18)
F4 0.033(4) 0.029(5) 0.034(4) 0.006(3) 0.016(4) 0.019(4)
F5 0.026(5) 0.034(5) 0.049(8) 0.015(5) 0.012(5) 0.012(4)
F6 0.051(6) 0.045(6) 0.046(5) 0.029(4) 0.020(4) 0.029(5)
F4' 0.040(5) 0.022(4) 0.066(7) 0.006(5) 0.004(6) 0.017(4)
F5' 0.053(7) 0.058(7) 0.041(5) 0.033(4) 0.025(4) 0.041(5)
F6' 0.018(4) 0.043(6) 0.030(5) 0.016(4) 0.009(4) 0.012(3)
F4" 0.036(9) 0.034(9) 0.052(10) 0.021(8) -0.003(8) 0.021(8)
F5" 0.040(9) 0.031(9) 0.055(10) 0.010(8) 0.004(8) 0.028(8)
F6" 0.052(10) 0.054(10) 0.055(10) 0.019(8) 0.014(9) 0.019(9)
F7 0.060(2) 0.052(2) 0.044(2) 0.0368(18) -0.0119(17) -0.0287(19)
F8 0.074(3) 0.0187(14) 0.056(2) 0.0002(14) 0.051(2) -0.0011(16)
F9 0.0296(18) 0.0416(19) 0.120(3) 0.051(2) 0.044(2) 0.0168(15)
F10 0.035(4) 0.054(6) 0.033(5) 0.034(5) 0.018(4) 0.017(4)
F11 0.038(4) 0.052(4) 0.043(4) 0.036(4) -0.022(4) -0.014(4)
F12 0.052(5) 0.067(5) 0.043(4) 0.037(4) 0.019(4) 0.042(4)
F10' 0.038(5) 0.039(5) 0.045(7) 0.029(5) 0.001(4) 0.002(4)
F11' 0.095(7) 0.071(6) 0.034(4) 0.021(4) -0.019(5) 0.016(6)
F12' 0.047(5) 0.140(9) 0.087(7) 0.083(6) 0.034(5) 0.061(6)
F13 0.043(3) 0.038(4) 0.022(5) 0.016(4) 0.016(3) 0.015(3)
F14 0.083(6) 0.123(8) 0.056(6) 0.057(6) 0.054(5) 0.085(6)
F15 0.116(7) 0.051(5) 0.051(5) 0.015(3) 0.057(5) 0.035(5)
F13' 0.043(3) 0.038(4) 0.022(5) 0.016(4) 0.016(3) 0.015(3)
F14' 0.043(4) 0.073(5) 0.038(4) 0.028(4) 0.029(3) 0.037(4)
F15' 0.107(7) 0.041(4) 0.060(5) 0.029(3) 0.072(5) 0.045(4)
F16 0.061(2) 0.073(3) 0.083(3) 0.059(2) 0.051(2) 0.052(2)
F17 0.053(2) 0.0331(18) 0.082(3) 0.0291(18) 0.037(2) 0.0247(17)
F18 0.058(3) 0.086(3) 0.054(2) 0.002(2) -0.0144(19) 0.051(2)
F19 0.0289(15) 0.0241(14) 0.0363(16) -0.0022(12) 0.0102(12) 0.0059(12)
F20 0.0478(19) 0.0444(18) 0.0335(16) 0.0149(14) 0.0136(14) 0.0339(16)
F21 0.0500(19) 0.0364(16) 0.0248(14) 0.0113(12) 0.0257(13) 0.0205(14)
F22 0.018(4) 0.026(5) 0.083(8) 0.021(6) 0.009(4) -0.005(3)
F23 0.049(4) 0.022(4) 0.054(4) 0.027(3) 0.032(3) 0.015(3)
F24 0.055(5) 0.018(3) 0.054(4) 0.009(3) 0.036(4) -0.002(3)
F22' 0.046(5) 0.034(6) 0.122(9) 0.045(6) 0.027(6) 0.018(4)
F23' 0.087(8) 0.039(5) 0.063(6) -0.007(4) 0.055(6) -0.020(5)
F24' 0.033(5) 0.025(6) 0.035(5) 0.009(4) 0.013(4) 0.001(4)
N1A 0.0242(19) 0.0252(19) 0.0184(17) 0.0067(14) 0.0111(15) 0.0101(16)
C1A 0.030(3) 0.031(3) 0.040(3) 0.015(2) 0.011(2) 0.010(2)
C2A 0.018(2) 0.026(2) 0.020(2) 0.0063(17) 0.0080(17) 0.0056(18)
C3A 0.018(3) 0.026(3) 0.028(2) 0.006(3) 0.008(2) 0.0058(19)
C4A 0.024(4) 0.032(5) 0.033(4) 0.013(3) 0.015(3) 0.011(4)
C5A 0.033(5) 0.049(5) 0.042(6) 0.013(4) 0.017(4) 0.021(4)
C6A 0.034(5) 0.055(7) 0.043(6) 0.005(5) 0.003(5) 0.028(4)
C7A 0.040(6) 0.054(8) 0.029(4) 0.007(4) 0.004(4) 0.031(5)
C8A 0.027(5) 0.047(7) 0.025(4) 0.011(4) 0.010(4) 0.019(4)
C3A' 0.018(3) 0.026(3) 0.028(2) 0.006(3) 0.008(2) 0.0058(19)
C4A' 0.024(8) 0.024(9) 0.027(8) -0.002(7) 0.000(7) 0.013(7)
C5A' 0.025(9) 0.035(9) 0.032(10) -0.003(8) 0.001(8) 0.024(7)
C6A' 0.024(9) 0.035(10) 0.018(8) 0.001(7) 0.001(7) 0.015(7)
C7A' 0.021(9) 0.030(9) 0.028(7) -0.001(7) 0.000(6) 0.016(7)
C8A' 0.017(8) 0.019(7) 0.029(8) 0.006(7) 0.001(7) 0.005(6)
C9A 0.029(3) 0.030(2) 0.024(2) 0.0093(19) 0.017(2) 0.008(2)
C10A 0.025(2) 0.019(2) 0.021(2) 0.0058(17) 0.0091(17) 0.0092(18)
C11A 0.020(2) 0.021(2) 0.0161(19) 0.0050(16) 0.0070(16) 0.0041(17)
C12A 0.023(2) 0.029(2) 0.021(2) 0.0062(18) 0.0061(17) 0.012(2)
C13A 0.029(3) 0.037(3) 0.027(2) 0.010(2) 0.013(2) 0.018(2)
C14A 0.027(2) 0.033(3) 0.018(2) 0.0036(18) 0.0087(18) 0.011(2)
C15A 0.027(2) 0.034(3) 0.020(2) 0.0065(19) 0.0055(18) 0.010(2)
C16A 0.019(2) 0.030(2) 0.019(2) 0.0069(18) 0.0061(17) 0.0106(19)

loop_
_atom_type_symbol
_atom_type_description
_atom_type_scat_dispersion_real
_atom_type_scat_dispersion_imag
_atom_type_scat_source
C C 0.0033 0.0016 'International Tables Vol C Tables 4.2.6.8 and 6.1.1.4'
H H 0.0000 0.0000 'International Tables Vol C Tables 4.2.6.8 and 6.1.1.4'
B B 0.0013 0.0007 'International Tables Vol C Tables 4.2.6.8 and 6.1.1.4'
N N 0.0061 0.0033 'International Tables Vol C Tables 4.2.6.8 and 6.1.1.4'
F F 0.0171 0.0103 'International Tables Vol C Tables 4.2.6.8 and 6.1.1.4'

loop_
_geom_angle_atom_site_label_1
_geom_angle_atom_site_label_2
_geom_angle_atom_site_label_3
_geom_angle
C1 B1 C17 106.9(3)
C1 B1 C25 110.2(3)
C17 B1 C25 111.5(3)
C1 B1 C9 110.9(3)
C17 B1 C9 110.4(3)
C25 B1 C9 106.9(3)
C6 C1 C2 115.5(4)
C6 C1 B1 127.0(4)
C2 C1 B1 117.5(4)
C3 C2 C1 122.3(4)
C3 C2 H2 118.9
C1 C2 H2 118.9
C2 C3 C4 121.3(4)
C2 C3 C7 117.5(4)
C4 C3 C7 121.3(4)
C5 C4 C3 117.7(4)
C5 C4 H4 121.1
C3 C4 H4 121.1
C4 C5 C6 121.3(4)
C4 C5 C8 120.0(4)
C6 C5 C8 118.6(4)
C1 C6 C5 121.9(4)
C1 C6 H6 119.1
C5 C6 H6 119.1
F3 C7 F1 111.1(6)
F3 C7 F2 104.2(6)
F1 C7 F2 100.5(5)
F3 C7 C3 114.2(5)
F1 C7 C3 113.4(6)
F2 C7 C3 112.1(5)
F6 C8 F5 110.1(9)
F4' C8 F5' 106.5(8)
F4' C8 F6' 105.8(9)
F5' C8 F6' 104.9(8)
F6" C8 F4" 106.1(12)
F6 C8 F4 105.7(7)
F5 C8 F4 105.0(8)
F6" C8 F5" 104.2(12)
F4" C8 F5" 101.9(11)
F6 C8 C5 112.4(7)
F5 C8 C5 113.7(10)
F6" C8 C5 116.7(16)
F4' C8 C5 115.2(9)
F5' C8 C5 112.7(6)
F6' C8 C5 111.0(10)
F4" C8 C5 113.3(13)
F4 C8 C5 109.4(8)
F5" C8 C5 113.1(11)
C14 C9 C10 115.8(4)
C14 C9 B1 125.0(4)
C10 C9 B1 119.2(4)
C11 C10 C9 122.1(4)
C11 C10 H10 119.0
C9 C10 H10 119.0
C10 C11 C12 121.3(4)
C10 C11 C15 119.9(4)
C12 C11 C15 118.8(4)
C11 C12 C13 117.9(4)
C11 C12 H12 121.0
C13 C12 H12 121.0
C12 C13 C14 120.5(4)
C12 C13 C16 119.2(4)
C14 C13 C16 120.3(4)
C9 C14 C13 122.4(4)
C9 C14 H14 118.8
C13 C14 H14 118.8
F11 C15 F10 110.2(8)
F12' C15 F10' 111.2(9)
F12' C15 F11' 104.9(7)
F10' C15 F11' 102.0(8)
F11 C15 F12 104.1(6)
F10 C15 F12 104.0(7)
F12' C15 C11 115.9(6)
F11 C15 C11 116.3(5)
F10 C15 C11 113.1(8)
F10' C15 C11 114.3(9)
F11' C15 C11 107.0(6)
F12 C15 C11 108.0(5)
F9 C16 F7 106.1(4)
F9 C16 F8 106.1(4)
F7 C16 F8 104.6(4)
F9 C16 C13 113.8(4)
F7 C16 C13 114.1(4)
F8 C16 C13 111.3(3)
C22 C17 C18 115.0(4)
C22 C17 B1 126.3(4)
C18 C17 B1 118.7(4)
C19 C18 C17 122.6(4)
C19 C18 H18 118.7
C17 C18 H18 118.7
C20 C19 C18 120.6(4)
C20 C19 C23 120.9(4)
C18 C19 C23 118.5(4)
C21 C20 C19 118.0(4)
C21 C20 H20 121.0
C19 C20 H20 121.0
C20 C21 C22 121.2(4)
C20 C21 C24 117.5(4)
C22 C21 C24 121.3(4)
C21 C22 C17 122.5(4)
C21 C22 H22 118.7
C17 C22 H22 118.7
F13' C23 F15' 109.9(7)
F14 C23 F13 113.4(9)
F14 C23 F15 107.6(6)
F13 C23 F15 102.0(6)
F13' C23 F14' 102.7(7)
F15' C23 F14' 100.7(6)
F14 C23 C19 116.7(6)
F13' C23 C19 117.2(9)
F15' C23 C19 116.8(5)
F13 C23 C19 110.8(9)
F15 C23 C19 104.7(6)
F14' C23 C19 107.1(5)
F18 C24 F17 107.3(4)
F18 C24 F16 106.5(5)
F17 C24 F16 104.9(4)
F18 C24 C21 112.7(4)
F17 C24 C21 112.2(4)
F16 C24 C21 112.8(4)
C30 C25 C26 116.6(4)
C30 C25 B1 123.7(4)
C26 C25 B1 119.7(4)
C27 C26 C25 121.5(4)
C27 C26 H26 119.2
C25 C26 H26 119.2
C28 C27 C26 121.2(4)
C28 C27 C31 119.2(4)
C26 C27 C31 119.4(4)
C27 C28 C29 118.0(4)
C27 C28 H28 121.0
C29 C28 H28 121.0
C28 C29 C30 121.3(4)
C28 C29 C32 118.2(4)
C30 C29 C32 120.5(4)
C29 C30 C25 121.4(4)
C29 C30 H30 119.3
C25 C30 H30 119.3
F20 C31 F19 106.0(4)
F20 C31 F21 107.0(4)
F19 C31 F21 106.0(4)
F20 C31 C27 112.1(4)
F19 C31 C27 113.0(4)
F21 C31 C27 112.3(4)
F22 C32 F24 111.5(7)
F22' C32 F24' 107.9(9)
F22' C32 F23' 109.7(8)
F24' C32 F23' 100.9(8)
F22 C32 F23 104.7(7)
F24 C32 F23 101.4(6)
F22' C32 C29 117.3(7)
F22 C32 C29 116.3(8)
F24 C32 C29 113.5(5)
F24' C32 C29 109.7(9)
F23' C32 C29 110.1(6)
F23 C32 C29 107.7(5)
C10A N1A C2A 116.4(4)
C10A N1A H1A1 108.2
C2A N1A H1A1 108.2
C10A N1A H1A2 108.2
C2A N1A H1A2 108.2
H1A1 N1A H1A2 107.3
C2A C1A H1A3 109.5
C2A C1A H1A4 109.5
H1A3 C1A H1A4 109.5
C2A C1A H1A5 109.5
H1A3 C1A H1A5 109.5
H1A4 C1A H1A5 109.5
C3A C2A C1A 114.0(19)
C3A' C2A C1A 115(5)
C3A C2A N1A 109(2)
C3A' C2A N1A 111(5)
C1A C2A N1A 107.7(4)
C3A C2A H2A 108.7
C1A C2A H2A 108.7
N1A C2A H2A 108.7
C4A C3A C8A 118.8(7)
C4A C3A C2A 116.0(12)
C8A C3A C2A 125.1(11)
C3A C4A C5A 120.8(7)
C3A C4A H4A 119.6
C5A C4A H4A 119.6
C6A C5A C4A 120.0(7)
C6A C5A H5A 120.0
C4A C5A H5A 120.0
C5A C6A C7A 120.6(7)
C5A C6A H6A 119.7
C7A C6A H6A 119.7
C8A C7A C6A 118.7(7)
C8A C7A H7A 120.6
C6A C7A H7A 120.6
C7A C8A C3A 121.0(7)
C7A C8A H8A 119.5
C3A C8A H8A 119.5
C4A' C3A' C8A' 118.8(10)
C4A' C3A' C2A 129(2)
C8A' C3A' C2A 112(2)
C3A' C4A' C5A' 120.7(9)
C3A' C4A' H4A' 119.6
C5A' C4A' H4A' 119.6
C6A' C5A' C4A' 119.8(9)
C6A' C5A' H5A' 120.1
C4A' C5A' H5A' 120.1
C5A' C6A' C7A' 120.5(9)
C5A' C6A' H6A' 119.7
C7A' C6A' H6A' 119.7
C8A' C7A' C6A' 118.6(9)
C8A' C7A' H7A' 120.7
C6A' C7A' H7A' 120.7
C7A' C8A' C3A' 120.9(9)
C7A' C8A' H8A' 119.6
C3A' C8A' H8A' 119.6
C10A C9A H9A1 109.5
C10A C9A H9A2 109.5
H9A1 C9A H9A2 109.5
C10A C9A H9A3 109.5
H9A1 C9A H9A3 109.5
H9A2 C9A H9A3 109.5
N1A C10A C11A 109.9(4)
N1A C10A C9A 108.3(4)
C11A C10A C9A 112.8(4)
N1A C10A H10A 108.6
C11A C10A H10A 108.6
C9A C10A H10A 108.6
C12A C11A C16A 120.1(4)
C12A C11A C10A 119.2(4)
C16A C11A C10A 120.7(4)
C11A C12A C13A 120.2(4)
C11A C12A H12A 119.9
C13A C12A H12A 119.9
C14A C13A C12A 119.9(4)
C14A C13A H13A 120.0
C12A C13A H13A 120.0
C15A C14A C13A 119.7(4)
C15A C14A H14A 120.2
C13A C14A H14A 120.2
C14A C15A C16A 120.7(4)
C14A C15A H15A 119.6
C16A C15A H15A 119.6
C15A C16A C11A 119.3(4)
C15A C16A H16A 120.4
C11A C16A H16A 120.4

loop_
_geom_bond_atom_site_label_1
_geom_bond_atom_site_label_2
_geom_bond_distance
B1 C1 1.636(6)
B1 C17 1.637(6)
B1 C25 1.640(6)
B1 C9 1.642(6)
C1 C6 1.395(6)
C1 C2 1.413(6)
C2 C3 1.379(6)
C2 H2 0.9500
C3 C4 1.385(7)
C3 C7 1.506(7)
C4 C5 1.382(7)
C4 H4 0.9500
C5 C6 1.396(6)
C5 C8 1.498(6)
C6 H6 0.9500
C7 F3 1.296(7)
C7 F1 1.324(9)
C7 F2 1.368(8)
C8 F6 1.311(9)
C8 F5 1.325(10)
C8 F6" 1.334(13)
C8 F4' 1.341(10)
C8 F5' 1.342(9)
C8 F6' 1.350(10)
C8 F4" 1.351(12)
C8 F4 1.372(9)
C8 F5" 1.384(13)
C9 C14 1.389(6)
C9 C10 1.411(6)
C10 C11 1.382(6)
C10 H10 0.9500
C11 C12 1.383(7)
C11 C15 1.506(6)
C12 C13 1.395(6)
C12 H12 0.9500
C13 C14 1.397(6)
C13 C16 1.491(6)
C14 H14 0.9500
C15 F12' 1.266(8)
C15 F11 1.294(8)
C15 F10 1.310(9)
C15 F10' 1.328(10)
C15 F11' 1.400(9)
C15 F12 1.403(8)
C16 F9 1.310(6)
C16 F7 1.317(6)
C16 F8 1.342(5)
C17 C22 1.403(6)
C17 C18 1.405(6)
C18 C19 1.394(6)
C18 H18 0.9500
C19 C20 1.387(7)
C19 C23 1.503(7)
C20 C21 1.382(7)
C20 H20 0.9500
C21 C22 1.386(7)
C21 C24 1.506(7)
C22 H22 0.9500
C23 F14 1.239(8)
C23 F13' 1.306(10)
C23 F15' 1.315(7)
C23 F13 1.332(9)
C23 F15 1.421(9)
C23 F14' 1.450(9)
C24 F18 1.318(6)
C24 F17 1.330(6)
C24 F16 1.345(6)
C25 C30 1.397(6)
C25 C26 1.402(6)
C26 C27 1.397(6)
C26 H26 0.9500
C27 C28 1.378(7)
C27 C31 1.490(6)
C28 C29 1.386(7)
C28 H28 0.9500
C29 C30 1.396(6)
C29 C32 1.495(7)
C30 H30 0.9500
C31 F20 1.337(5)
C31 F19 1.340(6)
C31 F21 1.349(6)
C32 F22' 1.274(10)
C32 F22 1.300(9)
C32 F24 1.335(8)
C32 F24' 1.364(10)
C32 F23' 1.377(9)
C32 F23 1.406(8)
N1A C10A 1.521(6)
N1A C2A 1.530(6)
N1A H1A1 0.9100
N1A H1A2 0.9100
C1A C2A 1.522(7)
C1A H1A3 0.9800
C1A H1A4 0.9800
C1A H1A5 0.9800
C2A C3A 1.506(8)
C2A C3A' 1.514(12)
C2A H2A 1.0000
C3A C4A 1.386(12)
C3A C8A 1.395(9)
C4A C5A 1.389(12)
C4A H4A 0.9500
C5A C6A 1.371(14)
C5A H5A 0.9500
C6A C7A 1.402(13)
C6A H6A 0.9500
C7A C8A 1.393(11)
C7A H7A 0.9500
C8A H8A 0.9500
C3A' C4A' 1.386(13)
C3A' C8A' 1.395(10)
C4A' C5A' 1.390(13)
C4A' H4A' 0.9500
C5A' C6A' 1.372(15)
C5A' H5A' 0.9500
C6A' C7A' 1.401(14)
C6A' H6A' 0.9500
C7A' C8A' 1.393(12)
C7A' H7A' 0.9500
C8A' H8A' 0.9500
C9A C10A 1.541(7)
C9A H9A1 0.9800
C9A H9A2 0.9800
C9A H9A3 0.9800
C10A C11A 1.522(6)
C10A H10A 1.0000
C11A C12A 1.380(6)
C11A C16A 1.393(6)
C12A C13A 1.389(7)
C12A H12A 0.9500
C13A C14A 1.389(7)
C13A H13A 0.9500
C14A C15A 1.378(7)
C14A H14A 0.9500
C15A C16A 1.392(6)
C15A H15A 0.9500
C16A H16A 0.9500

loop_
_geom_torsion_atom_site_label_1
_geom_torsion_atom_site_label_2
_geom_torsion_atom_site_label_3
_geom_torsion_atom_site_label_4
_geom_torsion
C17 B1 C1 C6 -131.4(4)
C25 B1 C1 C6 107.2(5)
C9 B1 C1 C6 -11.0(6)
C17 B1 C1 C2 49.7(5)
C25 B1 C1 C2 -71.7(5)
C9 B1 C1 C2 170.1(4)
C6 C1 C2 C3 -1.5(6)
B1 C1 C2 C3 177.5(4)
C1 C2 C3 C4 1.0(8)
C1 C2 C3 C7 -178.4(5)
C2 C3 C4 C5 0.2(7)
C7 C3 C4 C5 179.6(5)
C3 C4 C5 C6 -0.8(7)
C3 C4 C5 C8 -179.2(4)
C2 C1 C6 C5 0.9(6)
B1 C1 C6 C5 -178.0(4)
C4 C5 C6 C1 0.2(6)
C8 C5 C6 C1 178.6(4)
C2 C3 C7 F3 164.3(6)
C4 C3 C7 F3 -15.1(9)
C2 C3 C7 F1 -67.0(7)
C4 C3 C7 F1 113.6(6)
C2 C3 C7 F2 46.0(8)
C4 C3 C7 F2 -133.4(5)
C4 C5 C8 F6 101.0(7)
C6 C5 C8 F6 -77.5(7)
C4 C5 C8 F5 -133.1(8)
C6 C5 C8 F5 48.4(9)
C4 C5 C8 F6" -64.2(18)
C6 C5 C8 F6" 117.3(18)
C4 C5 C8 F4' 4.4(9)
C6 C5 C8 F4' -174.1(8)
C4 C5 C8 F5' 126.8(7)
C6 C5 C8 F5' -51.7(8)
C4 C5 C8 F6' -115.9(8)
C6 C5 C8 F6' 65.6(8)
C4 C5 C8 F4" 59.6(17)
C6 C5 C8 F4" -118.9(17)
C4 C5 C8 F4 -16.1(8)
C6 C5 C8 F4 165.4(7)
C4 C5 C8 F5" 174.9(17)
C6 C5 C8 F5" -3.6(17)
C1 B1 C9 C14 -111.1(4)
C17 B1 C9 C14 7.3(5)
C25 B1 C9 C14 128.8(4)
C1 B1 C9 C10 68.1(5)
C17 B1 C9 C10 -173.5(3)
C25 B1 C9 C10 -52.0(5)
C14 C9 C10 C11 1.9(6)
B1 C9 C10 C11 -177.4(4)
C9 C10 C11 C12 -1.5(7)
C9 C10 C11 C15 177.7(4)
C10 C11 C12 C13 0.1(6)
C15 C11 C12 C13 -179.2(4)
C11 C12 C13 C14 0.9(6)
C11 C12 C13 C16 -178.6(4)
C10 C9 C14 C13 -0.8(6)
B1 C9 C14 C13 178.4(4)
C12 C13 C14 C9 -0.5(6)
C16 C13 C14 C9 179.0(4)
C10 C11 C15 F12' -123.6(9)
C12 C11 C15 F12' 55.6(9)
C10 C11 C15 F11 157.1(7)
C12 C11 C15 F11 -23.7(8)
C10 C11 C15 F10 28.1(8)
C12 C11 C15 F10 -152.7(7)
C10 C11 C15 F10' 7.7(9)
C12 C11 C15 F10' -173.0(7)
C10 C11 C15 F11' 119.8(7)
C12 C11 C15 F11' -61.0(7)
C10 C11 C15 F12 -86.4(6)
C12 C11 C15 F12 92.8(6)
C12 C13 C16 F9 -44.6(6)
C14 C13 C16 F9 135.9(4)
C12 C13 C16 F7 -166.6(4)
C14 C13 C16 F7 13.9(6)
C12 C13 C16 F8 75.3(5)
C14 C13 C16 F8 -104.2(5)
C1 B1 C17 C22 -134.4(4)
C25 B1 C17 C22 -13.9(6)
C9 B1 C17 C22 104.8(5)
C1 B1 C17 C18 45.0(5)
C25 B1 C17 C18 165.5(4)
C9 B1 C17 C18 -75.8(5)
C22 C17 C18 C19 -1.3(6)
B1 C17 C18 C19 179.2(4)
C17 C18 C19 C20 1.6(7)
C17 C18 C19 C23 179.7(5)
C18 C19 C20 C21 -1.2(7)
C23 C19 C20 C21 -179.3(5)
C19 C20 C21 C22 0.7(7)
C19 C20 C21 C24 -179.2(4)
C20 C21 C22 C17 -0.5(7)
C24 C21 C22 C17 179.4(4)
C18 C17 C22 C21 0.7(6)
B1 C17 C22 C21 -179.8(4)
C20 C19 C23 F14 -148.3(8)
C18 C19 C23 F14 33.5(9)
C20 C19 C23 F13' -1.2(9)
C18 C19 C23 F13' -179.4(7)
C20 C19 C23 F15' 132.3(7)
C18 C19 C23 F15' -45.9(8)
C20 C19 C23 F13 -16.5(8)
C18 C19 C23 F13 165.3(6)
C20 C19 C23 F15 92.9(7)
C18 C19 C23 F15 -85.3(7)
C20 C19 C23 F14' -115.8(6)
C18 C19 C23 F14' 66.0(6)
C20 C21 C24 F18 -55.4(6)
C22 C21 C24 F18 124.8(5)
C20 C21 C24 F17 65.9(6)
C22 C21 C24 F17 -114.0(5)
C20 C21 C24 F16 -176.0(4)
C22 C21 C24 F16 4.2(7)
C1 B1 C25 C30 2.5(5)
C17 B1 C25 C30 -116.1(4)
C9 B1 C25 C30 123.1(4)
C1 B1 C25 C26 -176.4(4)
C17 B1 C25 C26 65.0(5)
C9 B1 C25 C26 -55.8(5)
C30 C25 C26 C27 2.6(6)
B1 C25 C26 C27 -178.4(4)
C25 C26 C27 C28 -1.7(6)
C25 C26 C27 C31 174.2(4)
C26 C27 C28 C29 -0.4(7)
C31 C27 C28 C29 -176.3(4)
C27 C28 C29 C30 1.6(7)
C27 C28 C29 C32 -178.3(4)
C28 C29 C30 C25 -0.6(7)
C32 C29 C30 C25 179.3(4)
C26 C25 C30 C29 -1.5(6)
B1 C25 C30 C29 179.6(4)
C28 C27 C31 F20 94.9(5)
C26 C27 C31 F20 -81.1(5)
C28 C27 C31 F19 -145.4(4)
C26 C27 C31 F19 38.6(6)
C28 C27 C31 F21 -25.6(6)
C26 C27 C31 F21 158.4(4)
C28 C29 C32 F22' 94.0(9)
C30 C29 C32 F22' -85.9(9)
C28 C29 C32 F22 -47.2(9)
C30 C29 C32 F22 132.9(8)
C28 C29 C32 F24 -178.6(6)
C30 C29 C32 F24 1.5(8)
C28 C29 C32 F24' -29.5(8)
C30 C29 C32 F24' 150.6(7)
C28 C29 C32 F23' -139.7(8)
C30 C29 C32 F23' 40.4(9)
C28 C29 C32 F23 70.0(6)
C30 C29 C32 F23 -109.9(6)
C10A N1A C2A C3A -65.1(12)
C10A N1A C2A C3A' -62(3)
C10A N1A C2A C1A 170.8(4)
C1A C2A C3A C4A -120(3)
N1A C2A C3A C4A 120(4)
C1A C2A C3A C8A 56(6)
N1A C2A C3A C8A -65(5)
C8A C3A C4A C5A 1(6)
C2A C3A C4A C5A 177(3)
C3A C4A C5A C6A 1(4)
C4A C5A C6A C7A -2(3)
C5A C6A C7A C8A 1(3)
C6A C7A C8A C3A 1(4)
C4A C3A C8A C7A -2(6)
C2A C3A C8A C7A -178(4)
C1A C2A C3A' C4A' -132(11)
N1A C2A C3A' C4A' 105(12)
C1A C2A C3A' C8A' 52(11)
N1A C2A C3A' C8A' -71(10)
C8A' C3A' C4A' C5A' -4(15)
C2A C3A' C4A' C5A' -179(9)
C3A' C4A' C5A' C6A' -4(9)
C4A' C5A' C6A' C7A' 10(6)
C5A' C6A' C7A' C8A' -8(6)
C6A' C7A' C8A' C3A' 0(9)
C4A' C3A' C8A' C7A' 5(15)
C2A C3A' C8A' C7A' -179(6)
C2A N1A C10A C11A -61.6(5)
C2A N1A C10A C9A 174.8(4)
N1A C10A C11A C12A 123.4(5)
C9A C10A C11A C12A -115.6(5)
N1A C10A C11A C16A -57.0(6)
C9A C10A C11A C16A 63.9(6)
C16A C11A C12A C13A -1.0(7)
C10A C11A C12A C13A 178.6(5)
C11A C12A C13A C14A 0.9(8)
C12A C13A C14A C15A -1.1(8)
C13A C14A C15A C16A 1.4(8)
C14A C15A C16A C11A -1.4(8)
C12A C11A C16A C15A 1.2(7)
C10A C11A C16A C15A -178.3(4)
